data_7024026
loop_
_publ_author_name
'Lin, Shiwei'
'Liu, Wenli'
'Li, Yangguang'
'Wu, Qiong'
'Wang, Enbo'
'Zhang, Zhiming'

_publ_section_title
;
 Preparation of polyoxometalates in ionic liquids by ionothermal
 synthesis.
;
_journal_issue 7
_journal_name_full 'Dalton transactions (Cambridge, England : 2003)'
_journal_page_first 1740
_journal_page_last 1744
_journal_paper_doi 10.1039/b905079e
_journal_volume 39
_journal_year 2010
_chemical_formula_sum 'C24 H68 Mo12 N8 O52 Si'
_chemical_formula_weight 2480.23
_chemical_name_systematic
;
?
;
_space_group_IT_number 19
_symmetry_cell_setting orthorhombic
_symmetry_space_group_name_Hall 'P 2ac 2ab'
_symmetry_space_group_name_H-M 'P 21 21 21'
_atom_sites_solution_hydrogens geom
_atom_sites_solution_primary direct
_atom_sites_solution_secondary difmap
_audit_creation_method SHELXL-97
_cell_angle_alpha 90.00
_cell_angle_beta 90.00
_cell_angle_gamma 90.00
_cell_formula_units_Z 4
_cell_length_a 15.056(3)
_cell_length_b 16.167(3)
_cell_length_c 26.572(5)
_cell_measurement_reflns_used 56830
_cell_measurement_temperature 150(2)
_cell_measurement_theta_max 27.68
_cell_measurement_theta_min 3.06
_cell_volume 6468(2)
_computing_structure_refinement 'SHELXL-97 (Sheldrick, 1997)'
_computing_structure_solution 'SHELXS-97 (Sheldrick, 1990)'
_diffrn_ambient_temperature 150(2)
_diffrn_measured_fraction_theta_full 0.997
_diffrn_measured_fraction_theta_max 0.997
_diffrn_radiation_monochromator graphite
_diffrn_radiation_source 'fine-focus sealed tube'
_diffrn_radiation_type MoK\a
_diffrn_radiation_wavelength 0.71073
_diffrn_reflns_av_R_equivalents 0.0783
_diffrn_reflns_av_sigmaI/netI 0.0590
_diffrn_reflns_limit_h_max 17
_diffrn_reflns_limit_h_min -17
_diffrn_reflns_limit_k_max 19
_diffrn_reflns_limit_k_min -19
_diffrn_reflns_limit_l_max 31
_diffrn_reflns_limit_l_min -31
_diffrn_reflns_number 46487
_diffrn_reflns_theta_full 25.00
_diffrn_reflns_theta_max 25.00
_diffrn_reflns_theta_min 3.07
_exptl_absorpt_coefficient_mu 2.379
_exptl_absorpt_correction_T_max 0.7633
_exptl_absorpt_correction_T_min 0.7020
_exptl_absorpt_correction_type multi-scan
_exptl_crystal_colour yellow
_exptl_crystal_density_diffrn 2.547
_exptl_crystal_density_method 'not measured'
_exptl_crystal_description block
_exptl_crystal_F_000 4808
_exptl_crystal_size_max 0.16
_exptl_crystal_size_mid 0.13
_exptl_crystal_size_min 0.12
_platon_squeeze_details
;
;
_refine_diff_density_max 1.543
_refine_diff_density_min -0.812
_refine_diff_density_rms 0.177
_refine_ls_abs_structure_details 'Flack (1983), 3845 Friedel pairs'
_refine_ls_abs_structure_Flack 0.34(9)
_refine_ls_extinction_method none
_refine_ls_goodness_of_fit_ref 1.174
_refine_ls_hydrogen_treatment constr
_refine_ls_matrix_type full
_refine_ls_number_parameters 767
_refine_ls_number_reflns 6250
_refine_ls_number_restraints 62
_refine_ls_restrained_S_all 1.175
_refine_ls_R_factor_all 0.0627
_refine_ls_R_factor_gt 0.0567
_refine_ls_shift/su_max 0.000
_refine_ls_shift/su_mean 0.000
_refine_ls_structure_factor_coef Fsqd
_refine_ls_weighting_details 'calc w=1/[\s^2^(Fo^2^)+(0.0932P)^2^+0.0000P] where P=(Fo^2^+2Fc^2^)/3'
_refine_ls_weighting_scheme calc
_refine_ls_wR_factor_gt 0.1480
_refine_ls_wR_factor_ref 0.1525
_reflns_number_gt 5410
_reflns_number_total 6250
_reflns_threshold_expression >2sigma(I)
_cod_data_source_file b905079e.txt
_cod_data_source_block 2
_cod_original_sg_symbol_H-M p2(1)2(1)2(1)
_cod_database_code 7024026

loop_
_symmetry_equiv_pos_as_xyz
'x, y, z'
'-x+1/2, -y, z+1/2'
'-x, y+1/2, -z+1/2'
'x+1/2, -y+1/2, -z'

loop_
_atom_site_label
_atom_site_type_symbol
_atom_site_fract_x
_atom_site_fract_y
_atom_site_fract_z
_atom_site_U_iso_or_equiv
_atom_site_adp_type
_atom_site_occupancy
_atom_site_symmetry_multiplicity
_atom_site_calc_flag
_atom_site_refinement_flags
Mo1 Mo 0.92680(7) 0.41752(8) 0.30856(4) 0.0447(3) Uani 1 1 d .
Mo2 Mo 0.76789(8) 0.69208(7) 0.43730(4) 0.0441(3) Uani 1 1 d .
Mo3 Mo 0.55862(8) 0.57620(8) 0.44073(4) 0.0440(3) Uani 1 1 d .
Mo4 Mo 0.55466(7) 0.56820(8) 0.31393(4) 0.0448(3) Uani 1 1 d .
Mo5 Mo 0.94320(6) 0.61761(7) 0.37350(5) 0.0478(3) Uani 1 1 d .
Mo6 Mo 0.73866(9) 0.31649(8) 0.44953(5) 0.0524(3) Uani 1 1 d .
Mo7 Mo 0.74752(7) 0.48741(8) 0.24508(4) 0.0454(3) Uani 1 1 d .
Mo8 Mo 0.54387(7) 0.39165(7) 0.38137(5) 0.0486(3) Uani 1 1 d .
Mo9 Mo 0.75362(7) 0.50041(7) 0.50943(4) 0.0464(3) Uani 1 1 d .
Mo10 Mo 0.76373(9) 0.68664(7) 0.31062(4) 0.0471(3) Uani 1 1 d .
Mo11 Mo 0.73372(8) 0.30835(7) 0.31158(5) 0.0482(3) Uani 1 1 d .
Mo12 Mo 0.93014(7) 0.42556(8) 0.44594(4) 0.0479(3) Uani 1 1 d .
Si1 Si 0.74660(18) 0.49840(17) 0.37690(13) 0.0293(5) Uani 1 1 d .
O1 O 0.7785(6) 0.5947(6) 0.2656(3) 0.051(2) Uani 1 1 d .
O2 O 0.7882(5) 0.5909(5) 0.3760(3) 0.0428(17) Uani 1 1 d .
O3 O 0.4759(6) 0.6070(6) 0.2757(3) 0.051(2) Uani 1 1 d .
O4 O 0.6387(5) 0.5068(5) 0.3787(3) 0.0447(18) Uani 1 1 d .
O5 O 0.7830(5) 0.6082(6) 0.4851(3) 0.054(2) Uani 1 1 d .
O6 O 0.4833(5) 0.6221(7) 0.4774(4) 0.054(2) Uani 1 1 d .
O7 O 0.8706(5) 0.4560(7) 0.2471(3) 0.055(3) Uani 1 1 d .
O8 O 0.7374(6) 0.5002(7) 0.1826(3) 0.069(3) Uani 1 1 d .
O9 O 1.0478(5) 0.6534(6) 0.3713(4) 0.058(2) Uani 1 1 d .
O10 O 1.0274(5) 0.3934(7) 0.4696(4) 0.064(3) Uani 1 1 d .
O11 O 0.6456(5) 0.6612(6) 0.4358(3) 0.051(2) Uani 1 1 d .
O12 O 0.7590(8) 0.7671(7) 0.2708(4) 0.069(3) Uani 1 1 d .
O13 O 0.7761(5) 0.4481(5) 0.3285(3) 0.044(2) Uani 1 1 d .
O14 O 0.7800(5) 0.4534(5) 0.4285(3) 0.043(2) Uani 1 1 d .
O15 O 0.6172(6) 0.3425(6) 0.3327(3) 0.055(2) Uani 1 1 d .
O16 O 0.8602(6) 0.3162(6) 0.3014(4) 0.061(3) Uani 1 1 d .
O17 O 0.9496(5) 0.5266(5) 0.3257(3) 0.047(2) Uani 1 1 d .
O18 O 0.7157(6) 0.3723(7) 0.2501(3) 0.058(3) Uani 1 1 d .
O19 O 0.7498(5) 0.7469(6) 0.3738(3) 0.057(2) Uani 1 1 d .
O20 O 0.7658(7) 0.7747(7) 0.4747(4) 0.070(3) Uani 1 1 d .
O21 O 0.8904(5) 0.6860(6) 0.3222(3) 0.056(2) Uani 1 1 d .
O22 O 0.7470(7) 0.5175(8) 0.5710(3) 0.078(4) Uani 1 1 d .
O23 O 1.0258(7) 0.3886(8) 0.2854(4) 0.071(3) Uani 1 1 d .
O24 O 0.8929(6) 0.6901(6) 0.4232(3) 0.052(2) Uani 1 1 d .
O25 O 0.8785(7) 0.4692(6) 0.5065(4) 0.064(3) Uani 1 1 d .
O26 O 0.6405(6) 0.6532(6) 0.3152(3) 0.054(2) Uani 1 1 d .
O27 O 0.6214(6) 0.3489(6) 0.4298(3) 0.054(2) Uani 1 1 d .
O28 O 0.9376(5) 0.3900(5) 0.3780(4) 0.055(2) Uani 1 1 d .
O29 O 0.6335(6) 0.5261(5) 0.4877(3) 0.049(2) Uani 1 1 d .
O30 O 0.9501(6) 0.5357(5) 0.4238(3) 0.049(2) Uani 1 1 d .
O31 O 0.6302(6) 0.5110(6) 0.2681(3) 0.052(2) Uani 1 1 d .
O32 O 0.8617(6) 0.3246(6) 0.4600(4) 0.061(3) Uani 1 1 d .
O33 O 0.7212(7) 0.2253(7) 0.4765(4) 0.068(3) Uani 1 1 d .
O34 O 0.7577(5) 0.2910(6) 0.3820(3) 0.056(2) Uani 1 1 d .
O35 O 0.7239(6) 0.3837(7) 0.5103(4) 0.064(3) Uani 1 1 d .
O36 O 0.5083(5) 0.6116(5) 0.3765(3) 0.0495(19) Uani 1 1 d .
O37 O 0.4565(5) 0.3274(6) 0.3842(4) 0.063(3) Uani 1 1 d .
O38 O 0.4959(6) 0.4651(5) 0.3303(3) 0.052(2) Uani 1 1 d .
O39 O 0.4992(6) 0.4724(6) 0.4304(3) 0.052(2) Uani 1 1 d .
O40 O 0.7118(8) 0.2119(7) 0.2901(4) 0.083(4) Uani 1 1 d .
N1 N 0.5153(9) 0.3615(10) 0.6634(5) 0.069(4) Uani 1 1 d .
N2 N 0.5081(9) 0.3567(8) 0.5817(5) 0.057(3) Uani 1 1 d .
C1 C 0.4870(9) 0.3174(10) 0.6221(7) 0.071(4) Uani 1 1 d .
H1A H 0.4567 0.2659 0.6232 0.085 Uiso 1 1 calc R
C2 C 0.5534(10) 0.4276(10) 0.5965(6) 0.064(4) Uani 1 1 d U
H2A H 0.5818 0.4660 0.5747 0.077 Uiso 1 1 calc R
C3 C 0.5092(12) 0.3385(12) 0.7147(6) 0.082(6) Uani 1 1 d .
H3A H 0.5622 0.3580 0.7333 0.099 Uiso 1 1 calc R
H3B H 0.5061 0.2775 0.7178 0.099 Uiso 1 1 calc R
C4 C 0.4889(14) 0.3310(13) 0.5306(6) 0.103(8) Uani 1 1 d .
H4A H 0.4554 0.2791 0.5311 0.155 Uiso 1 1 calc R
H4B H 0.5448 0.3228 0.5123 0.155 Uiso 1 1 calc R
H4C H 0.4537 0.3738 0.5137 0.155 Uiso 1 1 calc R
C5 C 0.4263(12) 0.3773(14) 0.7364(6) 0.101(7) Uani 1 1 d .
H5A H 0.4214 0.3630 0.7721 0.152 Uiso 1 1 calc R
H5B H 0.3741 0.3565 0.7183 0.152 Uiso 1 1 calc R
H5C H 0.4296 0.4375 0.7328 0.152 Uiso 1 1 calc R
C6 C 0.5500(11) 0.4324(10) 0.6457(7) 0.071(4) Uani 1 1 d U
H6A H 0.5688 0.4781 0.6655 0.085 Uiso 1 1 calc R
N3 N 0.5128(9) 0.3543(8) 0.0938(6) 0.067(4) Uani 1 1 d .
N4 N 0.5006(9) 0.3523(9) 0.1754(6) 0.072(4) Uani 1 1 d .
C7 C 0.4828(10) 0.3120(9) 0.1312(7) 0.076(5) Uani 1 1 d .
H7A H 0.4528 0.2605 0.1286 0.092 Uiso 1 1 calc R
C8 C 0.5503(10) 0.4249(10) 0.1109(8) 0.077(5) Uani 1 1 d .
H8A H 0.5794 0.4663 0.0917 0.093 Uiso 1 1 calc R
C9 C 0.4800(12) 0.3242(12) 0.2263(6) 0.084(5) Uani 1 1 d U
H9A H 0.4995 0.3659 0.2507 0.126 Uiso 1 1 calc R
H9B H 0.5108 0.2719 0.2329 0.126 Uiso 1 1 calc R
H9C H 0.4158 0.3158 0.2295 0.126 Uiso 1 1 calc R
C10 C 0.5061(16) 0.3313(13) 0.0404(9) 0.112(8) Uani 1 1 d D
H10A H 0.5618 0.3462 0.0228 0.134 Uiso 1 1 calc R
H10B H 0.4976 0.2708 0.0373 0.134 Uiso 1 1 calc R
C11 C 0.4317(14) 0.3742(15) 0.0172(8) 0.121(8) Uani 1 1 d DU
H11A H 0.4264 0.3572 -0.0180 0.182 Uiso 1 1 calc R
H11B H 0.4417 0.4341 0.0189 0.182 Uiso 1 1 calc R
H11C H 0.3769 0.3603 0.0352 0.182 Uiso 1 1 calc R
C12 C 0.5377(10) 0.4239(11) 0.1615(7) 0.075(5) Uani 1 1 d .
H12A H 0.5530 0.4676 0.1838 0.090 Uiso 1 1 calc R
N5 N 0.5152(10) 0.6463(9) 0.1183(6) 0.080(4) Uani 1 1 d .
N6 N 0.6522(11) 0.6691(9) 0.1331(6) 0.089(5) Uani 1 1 d .
C13 C 0.5992(15) 0.6564(12) 0.0987(7) 0.087(6) Uani 1 1 d .
H13A H 0.6139 0.6538 0.0640 0.104 Uiso 1 1 calc R
C14 C 0.5183(18) 0.6527(12) 0.1651(7) 0.096(7) Uani 1 1 d .
H14A H 0.4696 0.6482 0.1877 0.115 Uiso 1 1 calc R
C15 C 0.6049(14) 0.6672(14) 0.1777(7) 0.099(7) Uani 1 1 d .
H15A H 0.6282 0.6746 0.2106 0.119 Uiso 1 1 calc R
C16 C 0.7461(12) 0.6825(13) 0.1276(8) 0.109(7) Uani 1 1 d .
H16A H 0.7655 0.6580 0.0953 0.130 Uiso 1 1 calc R
H16B H 0.7773 0.6528 0.1549 0.130 Uiso 1 1 calc R
C17 C 0.7737(19) 0.7712(19) 0.1287(10) 0.159(11) Uani 1 1 d U
H17A H 0.8384 0.7748 0.1255 0.239 Uiso 1 1 calc R
H17B H 0.7552 0.7961 0.1607 0.239 Uiso 1 1 calc R
H17C H 0.7456 0.8008 0.1008 0.239 Uiso 1 1 calc R
C18 C 0.4340(14) 0.6351(14) 0.0889(8) 0.113(7) Uani 1 1 d U
H18A H 0.3833 0.6289 0.1117 0.170 Uiso 1 1 calc R
H18B H 0.4395 0.5854 0.0680 0.170 Uiso 1 1 calc R
H18C H 0.4247 0.6834 0.0673 0.170 Uiso 1 1 calc R
N7 N 0.6633(10) 0.6843(9) 0.6200(6) 0.081(4) Uani 1 1 d .
N8 N 0.5237(10) 0.6535(9) 0.6373(6) 0.080(4) Uani 1 1 d U
C19 C 0.6067(15) 0.6740(12) 0.6618(7) 0.095(6) Uani 1 1 d .
H19A H 0.6196 0.6791 0.6966 0.114 Uiso 1 1 calc R
C20 C 0.4456(16) 0.6307(17) 0.6632(10) 0.148(10) Uani 1 1 d U
H20A H 0.3977 0.6213 0.6389 0.221 Uiso 1 1 calc R
H20B H 0.4285 0.6750 0.6864 0.221 Uiso 1 1 calc R
H20C H 0.4564 0.5798 0.6823 0.221 Uiso 1 1 calc R
C21 C 0.7535(19) 0.7012(16) 0.6217(12) 0.163(13) Uani 1 1 d D
H21A H 0.7793 0.6821 0.5895 0.195 Uiso 1 1 calc R
H21B H 0.7793 0.6661 0.6485 0.195 Uiso 1 1 calc R
C22 C 0.784(2) 0.783(2) 0.6300(12) 0.200(15) Uani 1 1 d DU
H22A H 0.8489 0.7824 0.6342 0.300 Uiso 1 1 calc R
H22B H 0.7564 0.8054 0.6604 0.300 Uiso 1 1 calc R
H22C H 0.7686 0.8176 0.6010 0.300 Uiso 1 1 calc R
C23 C 0.5309(18) 0.6577(17) 0.5881(9) 0.110(7) Uani 1 1 d U
H23A H 0.4853 0.6484 0.5640 0.132 Uiso 1 1 calc R
C24 C 0.6149(15) 0.6777(14) 0.5789(8) 0.103(7) Uani 1 1 d .
H24A H 0.6378 0.6864 0.5460 0.124 Uiso 1 1 calc R

loop_
_atom_site_aniso_label
_atom_site_aniso_U_11
_atom_site_aniso_U_22
_atom_site_aniso_U_33
_atom_site_aniso_U_23
_atom_site_aniso_U_13
_atom_site_aniso_U_12
Mo1 0.0415(6) 0.0445(7) 0.0480(6) -0.0078(5) 0.0037(5) 0.0053(5)
Mo2 0.0475(7) 0.0366(6) 0.0481(6) -0.0105(5) 0.0027(5) -0.0048(5)
Mo3 0.0435(6) 0.0477(7) 0.0407(5) -0.0042(5) 0.0045(5) 0.0044(5)
Mo4 0.0402(6) 0.0484(7) 0.0457(6) 0.0032(5) -0.0118(5) 0.0062(5)
Mo5 0.0378(5) 0.0438(6) 0.0619(6) 0.0032(6) -0.0015(6) -0.0139(4)
Mo6 0.0493(7) 0.0385(7) 0.0692(7) 0.0189(6) -0.0059(6) -0.0069(6)
Mo7 0.0463(7) 0.0538(7) 0.0362(5) -0.0077(5) -0.0015(4) 0.0058(6)
Mo8 0.0380(5) 0.0433(6) 0.0646(7) 0.0056(6) -0.0058(6) -0.0141(4)
Mo9 0.0486(7) 0.0549(8) 0.0355(6) -0.0007(4) -0.0023(5) 0.0050(7)
Mo10 0.0511(7) 0.0360(6) 0.0541(6) 0.0132(5) -0.0034(6) -0.0041(5)
Mo11 0.0503(7) 0.0336(6) 0.0608(7) -0.0134(5) 0.0016(6) -0.0039(5)
Mo12 0.0405(6) 0.0493(7) 0.0540(6) 0.0086(5) -0.0143(5) 0.0025(5)
Si1 0.0285(12) 0.0277(13) 0.0318(13) 0.0013(11) -0.0024(12) -0.0029(10)
O1 0.045(5) 0.047(6) 0.060(5) -0.008(4) 0.002(4) -0.002(4)
O2 0.038(4) 0.047(5) 0.043(4) 0.005(4) -0.002(4) -0.003(3)
O3 0.056(5) 0.054(6) 0.043(5) 0.007(4) -0.008(4) 0.005(5)
O4 0.047(4) 0.045(5) 0.042(4) -0.005(4) 0.005(4) -0.006(3)
O5 0.041(5) 0.054(6) 0.067(5) 0.002(5) 0.001(4) -0.015(4)
O6 0.036(4) 0.059(6) 0.066(6) -0.004(5) 0.022(4) 0.009(4)
O7 0.040(5) 0.078(7) 0.046(5) -0.008(5) -0.005(4) -0.008(5)
O8 0.079(7) 0.103(9) 0.026(4) -0.009(4) -0.004(4) -0.025(7)
O9 0.036(4) 0.054(5) 0.084(6) 0.004(5) 0.004(5) -0.003(4)
O10 0.029(4) 0.090(8) 0.074(6) 0.016(6) -0.022(4) 0.019(5)
O11 0.029(4) 0.053(6) 0.070(6) 0.013(5) -0.005(4) -0.009(4)
O12 0.086(7) 0.055(6) 0.067(6) 0.025(5) 0.007(6) 0.007(6)
O13 0.042(4) 0.040(5) 0.049(4) -0.003(4) -0.006(4) -0.006(4)
O14 0.039(4) 0.042(5) 0.049(5) 0.007(4) -0.010(4) 0.008(4)
O15 0.044(5) 0.064(7) 0.055(5) -0.006(5) 0.002(4) 0.012(5)
O16 0.044(5) 0.054(6) 0.085(7) -0.008(5) 0.006(5) 0.003(5)
O17 0.047(5) 0.043(5) 0.052(5) -0.010(4) 0.005(4) 0.001(4)
O18 0.058(6) 0.061(7) 0.054(5) -0.006(5) -0.002(4) -0.009(5)
O19 0.047(4) 0.068(6) 0.056(5) 0.005(5) -0.004(5) 0.005(4)
O20 0.062(6) 0.068(7) 0.082(7) -0.034(6) -0.003(6) -0.007(6)
O21 0.036(4) 0.063(7) 0.067(6) 0.004(5) -0.001(4) 0.004(4)
O22 0.084(8) 0.118(10) 0.033(5) 0.004(5) -0.010(5) 0.006(8)
O23 0.059(6) 0.072(8) 0.081(7) -0.010(6) 0.008(5) 0.010(6)
O24 0.055(5) 0.055(6) 0.047(5) -0.003(4) -0.009(4) 0.002(5)
O25 0.070(6) 0.051(6) 0.073(6) 0.017(5) -0.014(5) -0.005(5)
O26 0.052(5) 0.051(6) 0.058(5) 0.008(5) -0.001(4) 0.009(5)
O27 0.050(5) 0.058(6) 0.054(5) 0.012(5) 0.005(4) 0.011(5)
O28 0.062(5) 0.042(5) 0.061(5) -0.002(5) -0.006(5) -0.008(4)
O29 0.045(5) 0.041(5) 0.061(5) 0.010(4) -0.008(4) 0.004(4)
O30 0.047(5) 0.041(5) 0.058(5) -0.004(4) -0.001(4) -0.006(4)
O31 0.047(5) 0.056(6) 0.053(5) -0.015(4) 0.004(4) 0.005(5)
O32 0.049(5) 0.039(5) 0.096(7) 0.004(5) -0.004(5) 0.000(4)
O33 0.077(7) 0.052(6) 0.077(6) 0.032(5) -0.010(6) 0.001(6)
O34 0.044(4) 0.065(6) 0.061(5) 0.004(5) -0.004(5) 0.009(4)
O35 0.053(5) 0.066(7) 0.072(6) 0.008(5) 0.004(5) 0.001(5)
O36 0.055(4) 0.044(5) 0.050(4) 0.006(5) -0.009(5) 0.008(4)
O37 0.042(4) 0.055(6) 0.092(7) -0.002(5) -0.002(5) -0.020(4)
O38 0.068(6) 0.031(5) 0.057(5) -0.011(4) -0.010(5) -0.002(4)
O39 0.050(5) 0.059(6) 0.045(5) 0.008(4) -0.005(4) -0.002(5)
O40 0.091(8) 0.041(6) 0.117(9) -0.039(6) -0.023(7) 0.000(6)
N1 0.074(9) 0.067(10) 0.067(8) -0.013(7) -0.008(7) -0.008(8)
N2 0.069(8) 0.033(7) 0.070(8) -0.007(6) 0.015(6) -0.008(6)
C1 0.065(8) 0.055(9) 0.092(11) -0.004(11) 0.009(10) -0.012(7)
C2 0.054(7) 0.053(7) 0.085(8) -0.001(6) 0.014(6) -0.001(6)
C3 0.100(13) 0.080(14) 0.067(10) -0.012(9) -0.031(10) 0.019(11)
C4 0.136(18) 0.112(17) 0.060(10) -0.002(10) 0.026(11) -0.070(15)
C5 0.099(14) 0.13(2) 0.071(10) -0.008(12) 0.002(10) -0.049(14)
C6 0.066(7) 0.050(7) 0.096(8) -0.001(7) 0.001(7) -0.010(7)
N3 0.074(8) 0.040(7) 0.086(9) 0.014(7) 0.032(7) 0.003(6)
N4 0.067(8) 0.059(9) 0.090(10) -0.022(8) -0.010(7) -0.022(7)
C7 0.071(9) 0.046(8) 0.113(14) -0.002(11) 0.011(10) -0.018(7)
C8 0.052(8) 0.055(10) 0.124(16) -0.010(10) -0.008(10) -0.014(7)
C9 0.099(9) 0.083(9) 0.070(8) -0.004(7) -0.021(7) -0.008(8)
C10 0.13(2) 0.067(14) 0.13(2) -0.010(13) 0.033(16) -0.028(14)
C11 0.126(11) 0.118(12) 0.120(11) -0.005(9) -0.002(9) -0.020(9)
C12 0.051(8) 0.061(11) 0.113(14) -0.026(10) 0.019(9) -0.009(8)
N5 0.099(10) 0.059(8) 0.083(10) -0.006(8) -0.022(9) 0.026(7)
N6 0.103(11) 0.073(10) 0.091(11) -0.007(9) -0.021(10) 0.041(9)
C13 0.129(17) 0.060(11) 0.072(11) 0.004(9) 0.006(12) 0.046(12)
C14 0.16(2) 0.055(11) 0.071(12) 0.004(9) -0.016(13) -0.005(13)
C15 0.112(15) 0.128(19) 0.058(10) 0.014(11) -0.013(10) 0.057(15)
C16 0.093(13) 0.093(15) 0.139(19) -0.024(15) 0.038(17) 0.020(11)
C17 0.156(13) 0.155(14) 0.166(14) 0.000(10) 0.003(10) 0.004(10)
C18 0.125(11) 0.100(11) 0.114(10) -0.007(8) -0.018(8) 0.014(9)
N7 0.093(9) 0.073(9) 0.077(9) 0.016(8) -0.003(9) 0.036(8)
N8 0.086(7) 0.052(6) 0.103(9) 0.014(6) 0.006(7) 0.023(6)
C19 0.140(18) 0.056(12) 0.089(12) 0.008(10) 0.004(13) 0.047(12)
C20 0.152(13) 0.137(13) 0.154(13) 0.001(9) 0.014(9) 0.016(9)
C21 0.16(3) 0.097(19) 0.23(3) -0.01(2) 0.05(3) 0.054(19)
C22 0.198(17) 0.194(17) 0.209(17) -0.009(10) -0.003(10) 0.002(10)
C23 0.116(11) 0.111(11) 0.105(10) -0.006(9) 0.005(9) 0.022(9)
C24 0.120(17) 0.092(17) 0.099(15) -0.039(13) -0.014(13) 0.024(14)

loop_
_atom_type_symbol
_atom_type_description
_atom_type_scat_dispersion_real
_atom_type_scat_dispersion_imag
_atom_type_scat_source
C C 0.0033 0.0016 'International Tables Vol C Tables 4.2.6.8 and 6.1.1.4'
H H 0.0000 0.0000 'International Tables Vol C Tables 4.2.6.8 and 6.1.1.4'
N N 0.0061 0.0033 'International Tables Vol C Tables 4.2.6.8 and 6.1.1.4'
O O 0.0106 0.0060 'International Tables Vol C Tables 4.2.6.8 and 6.1.1.4'
Mo Mo -1.6832 0.6857 'International Tables Vol C Tables 4.2.6.8 and 6.1.1.4'
Si Si 0.0817 0.0704 'International Tables Vol C Tables 4.2.6.8 and 6.1.1.4'

loop_
_geom_angle_atom_site_label_1
_geom_angle_atom_site_label_2
_geom_angle_atom_site_label_3
_geom_angle
O23 Mo1 O17 101.0(5)
O23 Mo1 O28 102.4(5)
O17 Mo1 O28 88.2(4)
O23 Mo1 O16 100.9(5)
O17 Mo1 O16 158.1(4)
O28 Mo1 O16 86.7(4)
O23 Mo1 O7 99.7(5)
O17 Mo1 O7 89.0(4)
O28 Mo1 O7 157.9(4)
O16 Mo1 O7 87.8(4)
O23 Mo1 O13 170.1(4)
O17 Mo1 O13 85.7(3)
O28 Mo1 O13 85.1(3)
O16 Mo1 O13 72.7(3)
O7 Mo1 O13 72.9(3)
O20 Mo2 O5 100.3(5)
O20 Mo2 O11 101.8(5)
O5 Mo2 O11 86.7(4)
O20 Mo2 O24 98.5(5)
O5 Mo2 O24 90.0(4)
O11 Mo2 O24 159.7(4)
O20 Mo2 O19 98.7(5)
O5 Mo2 O19 160.9(4)
O11 Mo2 O19 88.0(4)
O24 Mo2 O19 88.6(4)
O20 Mo2 O2 169.6(4)
O5 Mo2 O2 87.1(4)
O11 Mo2 O2 85.9(3)
O24 Mo2 O2 74.0(3)
O19 Mo2 O2 74.3(3)
O6 Mo3 O29 102.3(4)
O6 Mo3 O11 100.8(5)
O29 Mo3 O11 86.8(4)
O6 Mo3 O39 98.9(5)
O29 Mo3 O39 89.9(4)
O11 Mo3 O39 160.3(4)
O6 Mo3 O36 96.7(4)
O29 Mo3 O36 161.0(4)
O11 Mo3 O36 89.7(4)
O39 Mo3 O36 87.2(4)
O6 Mo3 O4 168.1(4)
O29 Mo3 O4 87.2(3)
O11 Mo3 O4 86.7(3)
O39 Mo3 O4 73.7(3)
O36 Mo3 O4 73.9(3)
O3 Mo4 O26 102.9(4)
O3 Mo4 O31 102.5(4)
O26 Mo4 O31 87.5(4)
O3 Mo4 O36 97.4(4)
O26 Mo4 O36 88.1(4)
O31 Mo4 O36 160.1(4)
O3 Mo4 O38 97.7(4)
O26 Mo4 O38 159.4(4)
O31 Mo4 O38 89.9(4)
O36 Mo4 O38 87.4(4)
O3 Mo4 O4 167.6(4)
O26 Mo4 O4 85.7(3)
O31 Mo4 O4 86.7(3)
O36 Mo4 O4 73.7(3)
O38 Mo4 O4 73.7(3)
O9 Mo5 O30 102.4(4)
O9 Mo5 O24 100.5(4)
O30 Mo5 O24 87.9(4)
O9 Mo5 O21 99.5(4)
O30 Mo5 O21 158.1(4)
O24 Mo5 O21 88.5(4)
O9 Mo5 O17 101.0(4)
O30 Mo5 O17 85.9(4)
O24 Mo5 O17 158.4(4)
O21 Mo5 O17 89.6(4)
O9 Mo5 O2 170.3(4)
O30 Mo5 O2 84.6(3)
O24 Mo5 O2 72.8(3)
O21 Mo5 O2 73.7(3)
O17 Mo5 O2 86.0(3)
O33 Mo6 O34 104.1(5)
O33 Mo6 O32 98.9(5)
O34 Mo6 O32 90.4(4)
O33 Mo6 O27 102.4(5)
O34 Mo6 O27 86.5(4)
O32 Mo6 O27 158.6(4)
O33 Mo6 O35 96.8(5)
O34 Mo6 O35 159.1(4)
O32 Mo6 O35 87.2(4)
O27 Mo6 O35 88.3(4)
O33 Mo6 O14 167.0(4)
O34 Mo6 O14 86.5(4)
O32 Mo6 O14 73.1(3)
O27 Mo6 O14 85.5(4)
O35 Mo6 O14 72.9(4)
O8 Mo7 O1 101.3(4)
O8 Mo7 O31 102.0(4)
O1 Mo7 O31 87.3(4)
O8 Mo7 O7 98.5(4)
O1 Mo7 O7 89.8(4)
O31 Mo7 O7 159.5(4)
O8 Mo7 O18 99.5(4)
O1 Mo7 O18 159.2(4)
O31 Mo7 O18 86.6(4)
O7 Mo7 O18 89.0(4)
O8 Mo7 O13 169.7(4)
O1 Mo7 O13 86.0(3)
O31 Mo7 O13 85.5(3)
O7 Mo7 O13 74.0(3)
O18 Mo7 O13 73.7(3)
O37 Mo8 O27 103.3(5)
O37 Mo8 O15 103.3(5)
O27 Mo8 O15 87.1(4)
O37 Mo8 O38 96.8(4)
O27 Mo8 O38 159.9(4)
O15 Mo8 O38 89.8(4)
O37 Mo8 O39 96.5(4)
O27 Mo8 O39 90.2(4)
O15 Mo8 O39 160.1(4)
O38 Mo8 O39 86.0(3)
O37 Mo8 O4 165.8(4)
O27 Mo8 O4 86.2(4)
O15 Mo8 O4 87.5(4)
O38 Mo8 O4 73.8(3)
O39 Mo8 O4 72.6(3)
O22 Mo9 O5 101.3(5)
O22 Mo9 O35 97.8(5)
O5 Mo9 O35 160.9(4)
O22 Mo9 O29 101.6(4)
O5 Mo9 O29 85.4(4)
O35 Mo9 O29 89.8(4)
O22 Mo9 O25 98.1(5)
O5 Mo9 O25 89.9(4)
O35 Mo9 O25 88.4(4)
O29 Mo9 O25 160.3(4)
O22 Mo9 O14 168.3(5)
O5 Mo9 O14 86.9(4)
O35 Mo9 O14 74.4(4)
O29 Mo9 O14 87.3(3)
O25 Mo9 O14 73.3(4)
O12 Mo10 O1 102.2(4)
O12 Mo10 O21 98.4(5)
O1 Mo10 O21 88.9(4)
O12 Mo10 O26 102.5(5)
O1 Mo10 O26 86.2(4)
O21 Mo10 O26 159.1(4)
O12 Mo10 O19 98.7(5)
O1 Mo10 O19 159.1(4)
O21 Mo10 O19 88.4(4)
O26 Mo10 O19 89.0(4)
O12 Mo10 O2 168.7(5)
O1 Mo10 O2 86.2(3)
O21 Mo10 O2 74.0(3)
O26 Mo10 O2 85.4(3)
O19 Mo10 O2 73.2(3)
O40 Mo11 O15 100.7(5)
O40 Mo11 O34 103.3(5)
O15 Mo11 O34 85.9(4)
O40 Mo11 O16 101.9(5)
O15 Mo11 O16 157.4(4)
O34 Mo11 O16 87.8(4)
O40 Mo11 O18 100.3(5)
O15 Mo11 O18 88.0(4)
O34 Mo11 O18 156.4(4)
O16 Mo11 O18 89.1(4)
O40 Mo11 O13 170.4(5)
O15 Mo11 O13 85.3(4)
O34 Mo11 O13 84.6(4)
O16 Mo11 O13 72.6(4)
O18 Mo11 O13 72.2(3)
O10 Mo12 O28 102.2(4)
O10 Mo12 O30 105.6(5)
O28 Mo12 O30 88.9(4)
O10 Mo12 O25 98.8(5)
O28 Mo12 O25 158.7(4)
O30 Mo12 O25 88.8(4)
O10 Mo12 O32 97.4(5)
O28 Mo12 O32 87.7(4)
O30 Mo12 O32 156.9(4)
O25 Mo12 O32 86.2(4)
O10 Mo12 O14 166.8(4)
O28 Mo12 O14 85.8(3)
O30 Mo12 O14 84.9(3)
O25 Mo12 O14 72.9(3)
O32 Mo12 O14 72.1(3)
O13 Si1 O2 110.7(4)
O13 Si1 O4 110.2(4)
O2 Si1 O4 107.9(4)
O13 Si1 O14 111.5(4)
O2 Si1 O14 107.7(4)
O4 Si1 O14 108.7(4)
Mo7 O1 Mo10 150.1(5)
Si1 O2 Mo2 126.0(4)
Si1 O2 Mo10 123.8(4)
Mo2 O2 Mo10 91.9(3)
Si1 O2 Mo5 123.2(4)
Mo2 O2 Mo5 91.2(3)
Mo10 O2 Mo5 90.8(3)
Si1 O4 Mo3 125.2(4)
Si1 O4 Mo8 122.7(4)
Mo3 O4 Mo8 92.6(3)
Si1 O4 Mo4 123.3(4)
Mo3 O4 Mo4 92.1(3)
Mo8 O4 Mo4 91.7(3)
Mo2 O5 Mo9 149.6(5)
Mo7 O7 Mo1 121.9(4)
Mo3 O11 Mo2 148.4(5)
Si1 O13 Mo7 125.2(5)
Si1 O13 Mo1 123.7(4)
Mo7 O13 Mo1 91.2(3)
Si1 O13 Mo11 124.2(4)
Mo7 O13 Mo11 91.7(3)
Mo1 O13 Mo11 90.9(3)
Si1 O14 Mo9 125.5(5)
Si1 O14 Mo12 123.2(4)
Mo9 O14 Mo12 92.6(3)
Si1 O14 Mo6 122.3(4)
Mo9 O14 Mo6 92.4(3)
Mo12 O14 Mo6 91.6(3)
Mo8 O15 Mo11 149.3(5)
Mo11 O16 Mo1 123.7(5)
Mo1 O17 Mo5 150.6(5)
Mo7 O18 Mo11 122.3(5)
Mo2 O19 Mo10 120.6(5)
Mo5 O21 Mo10 121.5(5)
Mo2 O24 Mo5 122.0(5)
Mo12 O25 Mo9 121.3(5)
Mo4 O26 Mo10 149.2(5)
Mo8 O27 Mo6 150.0(5)
Mo12 O28 Mo1 147.7(5)
Mo3 O29 Mo9 148.6(5)
Mo5 O30 Mo12 150.5(5)
Mo4 O31 Mo7 148.7(5)
Mo6 O32 Mo12 123.2(5)
Mo6 O34 Mo11 151.0(5)
Mo9 O35 Mo6 120.2(5)
Mo4 O36 Mo3 120.3(4)
Mo4 O38 Mo8 120.8(4)
Mo3 O39 Mo8 121.1(5)
C6 N1 C1 106.4(14)
C6 N1 C3 125.9(16)
C1 N1 C3 127.7(16)
C1 N2 C2 107.0(13)
C1 N2 C4 126.2(14)
C2 N2 C4 126.8(14)
N2 C1 N1 109.5(13)
N2 C1 H1A 125.3
N1 C1 H1A 125.3
C6 C2 N2 108.1(16)
C6 C2 H2A 125.9
N2 C2 H2A 125.9
N1 C3 C5 108.1(15)
N1 C3 H3A 110.1
C5 C3 H3A 110.1
N1 C3 H3B 110.1
C5 C3 H3B 110.1
H3A C3 H3B 108.4
N2 C4 H4A 109.5
N2 C4 H4B 109.5
H4A C4 H4B 109.5
N2 C4 H4C 109.5
H4A C4 H4C 109.5
H4B C4 H4C 109.5
C3 C5 H5A 109.5
C3 C5 H5B 109.5
H5A C5 H5B 109.5
C3 C5 H5C 109.5
H5A C5 H5C 109.5
H5B C5 H5C 109.5
C2 C6 N1 108.3(17)
C2 C6 H6A 125.8
N1 C6 H6A 125.8
C7 N3 C8 109.5(16)
C7 N3 C10 126.0(16)
C8 N3 C10 124.5(16)
C12 N4 C7 105.0(15)
C12 N4 C9 127.8(15)
C7 N4 C9 127.2(14)
N3 C7 N4 109.9(14)
N3 C7 H7A 125.0
N4 C7 H7A 125.0
N3 C8 C12 105.4(16)
N3 C8 H8A 127.3
C12 C8 H8A 127.3
N4 C9 H9A 109.5
N4 C9 H9B 109.5
H9A C9 H9B 109.5
N4 C9 H9C 109.5
H9A C9 H9C 109.5
H9B C9 H9C 109.5
C11 C10 N3 109.9(19)
C11 C10 H10A 109.7
N3 C10 H10A 109.7
C11 C10 H10B 109.7
N3 C10 H10B 109.7
H10A C10 H10B 108.2
C10 C11 H11A 109.5
C10 C11 H11B 109.5
H11A C11 H11B 109.5
C10 C11 H11C 109.5
H11A C11 H11C 109.5
H11B C11 H11C 109.5
N4 C12 C8 109.9(16)
N4 C12 H12A 125.0
C8 C12 H12A 125.0
C14 N5 C13 109.4(19)
C14 N5 C18 125(2)
C13 N5 C18 125.5(18)
C13 N6 C15 107.4(18)
C13 N6 C16 126.0(19)
C15 N6 C16 126.6(18)
N6 C13 N5 109.6(17)
N6 C13 H13A 125.2
N5 C13 H13A 125.2
N5 C14 C15 107(2)
N5 C14 H14A 126.5
C15 C14 H14A 126.5
C14 C15 N6 106.6(17)
C14 C15 H15A 126.7
N6 C15 H15A 126.7
N6 C16 C17 114.6(18)
N6 C16 H16A 108.6
C17 C16 H16A 108.6
N6 C16 H16B 108.6
C17 C16 H16B 108.6
H16A C16 H16B 107.6
C16 C17 H17A 109.5
C16 C17 H17B 109.5
H17A C17 H17B 109.5
C16 C17 H17C 109.5
H17A C17 H17C 109.5
H17B C17 H17C 109.5
N5 C18 H18A 109.5
N5 C18 H18B 109.5
H18A C18 H18B 109.5
N5 C18 H18C 109.5
H18A C18 H18C 109.5
H18B C18 H18C 109.5
C24 N7 C21 126(2)
C24 N7 C19 108.1(18)
C21 N7 C19 126(2)
C23 N8 C20 125(2)
C23 N8 C19 111(2)
C20 N8 C19 124.1(19)
N7 C19 N8 101.3(16)
N7 C19 H19A 129.4
N8 C19 H19A 129.4
N8 C20 H20A 109.5
N8 C20 H20B 109.5
H20A C20 H20B 109.5
N8 C20 H20C 109.5
H20A C20 H20C 109.5
H20B C20 H20C 109.5
N7 C21 C22 121(2)
N7 C21 H21A 107.2
C22 C21 H21A 107.2
N7 C21 H21B 107.2
C22 C21 H21B 107.2
H21A C21 H21B 106.8
C21 C22 H22A 109.5
C21 C22 H22B 109.5
H22A C22 H22B 109.5
C21 C22 H22C 109.5
H22A C22 H22C 109.5
H22B C22 H22C 109.5
N8 C23 C24 106(2)
N8 C23 H23A 127.0
C24 C23 H23A 127.0
N7 C24 C23 113(2)
N7 C24 H24A 123.4
C23 C24 H24A 123.4

loop_
_geom_bond_atom_site_label_1
_geom_bond_atom_site_label_2
_geom_bond_distance
Mo1 O23 1.679(10)
Mo1 O17 1.854(8)
Mo1 O28 1.906(10)
Mo1 O16 1.929(10)
Mo1 O7 1.941(8)
Mo1 O13 2.382(8)
Mo2 O20 1.665(10)
Mo2 O5 1.871(9)
Mo2 O11 1.907(8)
Mo2 O24 1.920(9)
Mo2 O19 1.926(8)
Mo2 O2 2.329(8)
Mo3 O6 1.670(8)
Mo3 O29 1.866(8)
Mo3 O11 1.903(9)
Mo3 O39 1.921(10)
Mo3 O36 1.954(9)
Mo3 O4 2.330(8)
Mo4 O3 1.682(9)
Mo4 O26 1.887(10)
Mo4 O31 1.906(8)
Mo4 O36 1.934(9)
Mo4 O38 1.937(9)
Mo4 O4 2.355(8)
Mo5 O9 1.680(8)
Mo5 O30 1.883(9)
Mo5 O24 1.922(9)
Mo5 O21 1.927(9)
Mo5 O17 1.945(8)
Mo5 O2 2.375(7)
Mo6 O33 1.661(10)
Mo6 O34 1.863(8)
Mo6 O32 1.878(9)
Mo6 O27 1.915(9)
Mo6 O35 1.959(10)
Mo6 O14 2.366(9)
Mo7 O8 1.680(9)
Mo7 O1 1.877(9)
Mo7 O31 1.908(8)
Mo7 O7 1.923(9)
Mo7 O18 1.927(10)
Mo7 O13 2.346(8)
Mo8 O37 1.677(8)
Mo8 O27 1.870(9)
Mo8 O15 1.877(9)
Mo8 O38 1.943(9)
Mo8 O39 1.963(10)
Mo8 O4 2.348(8)
Mo9 O22 1.663(9)
Mo9 O5 1.912(10)
Mo9 O35 1.940(11)
Mo9 O29 1.944(8)
Mo9 O25 1.949(10)
Mo9 O14 2.316(8)
Mo10 O12 1.678(9)
Mo10 O1 1.922(9)
Mo10 O21 1.932(8)
Mo10 O26 1.936(9)
Mo10 O19 1.952(9)
Mo10 O2 2.356(8)
Mo11 O40 1.693(10)
Mo11 O15 1.922(9)
Mo11 O34 1.927(8)
Mo11 O16 1.928(9)
Mo11 O18 1.952(9)
Mo11 O13 2.390(8)
Mo12 O10 1.676(8)
Mo12 O28 1.897(10)
Mo12 O30 1.900(9)
Mo12 O25 1.921(11)
Mo12 O32 1.965(10)
Mo12 O14 2.351(8)
Si1 O13 1.585(9)
Si1 O2 1.621(8)
Si1 O4 1.631(8)
Si1 O14 1.632(8)
N1 C6 1.34(2)
N1 C1 1.38(2)
N1 C3 1.42(2)
N2 C1 1.29(2)
N2 C2 1.391(19)
N2 C4 1.449(19)
C1 H1A 0.9500
C2 C6 1.31(2)
C2 H2A 0.9500
C3 C5 1.51(2)
C3 H3A 0.9900
C3 H3B 0.9900
C4 H4A 0.9800
C4 H4B 0.9800
C4 H4C 0.9800
C5 H5A 0.9800
C5 H5B 0.9800
C5 H5C 0.9800
C6 H6A 0.9500
N3 C7 1.29(2)
N3 C8 1.35(2)
N3 C10 1.47(2)
N4 C12 1.34(2)
N4 C7 1.37(2)
N4 C9 1.46(2)
C7 H7A 0.9500
C8 C12 1.36(3)
C8 H8A 0.9500
C9 H9A 0.9800
C9 H9B 0.9800
C9 H9C 0.9800
C10 C11 1.45(2)
C10 H10A 0.9900
C10 H10B 0.9900
C11 H11A 0.9800
C11 H11B 0.9800
C11 H11C 0.9800
C12 H12A 0.9500
N5 C14 1.25(2)
N5 C13 1.38(2)
N5 C18 1.46(2)
N6 C13 1.23(2)
N6 C15 1.38(2)
N6 C16 1.44(2)
C13 H13A 0.9500
C14 C15 1.37(3)
C14 H14A 0.9500
C15 H15A 0.9500
C16 C17 1.49(3)
C16 H16A 0.9900
C16 H16B 0.9900
C17 H17A 0.9800
C17 H17B 0.9800
C17 H17C 0.9800
C18 H18A 0.9800
C18 H18B 0.9800
C18 H18C 0.9800
N7 C24 1.32(2)
N7 C21 1.39(3)
N7 C19 1.41(2)
N8 C23 1.31(2)
N8 C20 1.41(3)
N8 C19 1.45(3)
C19 H19A 0.9500
C20 H20A 0.9800
C20 H20B 0.9800
C20 H20C 0.9800
C21 C22 1.42(2)
C21 H21A 0.9900
C21 H21B 0.9900
C22 H22A 0.9800
C22 H22B 0.9800
C22 H22C 0.9800
C23 C24 1.33(3)
C23 H23A 0.9500
C24 H24A 0.9500

loop_
_platon_squeeze_void_nr
_platon_squeeze_void_average_x
_platon_squeeze_void_average_y
_platon_squeeze_void_average_z
_platon_squeeze_void_volume
_platon_squeeze_void_count_electrons
_platon_squeeze_void_content
1 0.250 0.500 0.040 543 31 ' '
2 0.750 0.000 0.955 543 31 ' '
